data_4333043
loop_
_publ_author_name
'Du, Zi-Yi'
'Xu, Hai-Bing'
'Mao, Jiang-Gao'

_publ_section_title
;
 Rational Design of 0D, 1D, and 3D Open Frameworks Based on Tetranuclear
 Lanthanide(III) Sulfonate&#x2212;Phosphonate Clusters
;
_journal_issue 24
_journal_name_full 'Inorganic Chemistry'
_journal_page_first 9780
_journal_page_last 9788
_journal_paper_doi 10.1021/ic0613255
_journal_volume 45
_journal_year 2006
_chemical_formula_sum 'C36 H40 N4 Nd2 O20 P2 S2'
_chemical_formula_weight 1263.26
_chemical_name_systematic
; 
 ? 
;
_space_group_IT_number 2
_symmetry_cell_setting triclinic
_symmetry_space_group_name_Hall '-P 1'
_symmetry_space_group_name_H-M 'P -1'
_atom_sites_solution_hydrogens geom
_atom_sites_solution_primary direct
_atom_sites_solution_secondary difmap
_audit_creation_method SHELXL-97
_cell_angle_alpha 112.6330(10)
_cell_angle_beta 107.9910(10)
_cell_angle_gamma 98.3900(10)
_cell_formula_units_Z 2
_cell_length_a 12.25910(10)
_cell_length_b 14.4243(2)
_cell_length_c 15.50380(10)
_cell_measurement_temperature 293(2)
_cell_volume 2294.59(5)
_computing_cell_refinement 'Siemens Smart CCD'
_computing_data_collection 'Siemens Smart CCD'
_computing_data_reduction 'Siemens Smart CCD'
_computing_structure_refinement 'SHELXL-97 (Sheldrick, 1997)'
_computing_structure_solution 'SHELXS-97 (Sheldrick, 1990)'
_diffrn_ambient_temperature 293(2)
_diffrn_measured_fraction_theta_full 0.961
_diffrn_measured_fraction_theta_max 0.961
_diffrn_measurement_device_type 'Siemens Smart CCD'
_diffrn_measurement_method 'narrow frame method'
_diffrn_radiation_monochromator graphite
_diffrn_radiation_source 'fine-focus sealed tube'
_diffrn_radiation_type MoK\a
_diffrn_radiation_wavelength 0.71073
_diffrn_reflns_av_R_equivalents 0.0339
_diffrn_reflns_av_sigmaI/netI 0.0448
_diffrn_reflns_limit_h_max 8
_diffrn_reflns_limit_h_min -14
_diffrn_reflns_limit_k_max 17
_diffrn_reflns_limit_k_min -17
_diffrn_reflns_limit_l_max 18
_diffrn_reflns_limit_l_min -18
_diffrn_reflns_number 12316
_diffrn_reflns_theta_full 25.77
_diffrn_reflns_theta_max 25.77
_diffrn_reflns_theta_min 1.87
_diffrn_standards_decay_% <1.0%
_exptl_absorpt_coefficient_mu 2.480
_exptl_absorpt_correction_T_max 0.9579
_exptl_absorpt_correction_T_min 0.7592
_exptl_absorpt_correction_type 'psi scan method'
_exptl_crystal_colour purple
_exptl_crystal_density_diffrn 1.828
_exptl_crystal_density_method 'not measured'
_exptl_crystal_description brick
_exptl_crystal_F_000 1252
_exptl_crystal_size_max 0.10
_exptl_crystal_size_mid 0.08
_exptl_crystal_size_min 0.05
_refine_diff_density_max 1.931
_refine_diff_density_min -1.736
_refine_diff_density_rms 0.160
_refine_ls_extinction_method none
_refine_ls_goodness_of_fit_ref 1.102
_refine_ls_hydrogen_treatment mixed
_refine_ls_matrix_type full
_refine_ls_number_parameters 592
_refine_ls_number_reflns 8448
_refine_ls_number_restraints 4
_refine_ls_restrained_S_all 1.104
_refine_ls_R_factor_all 0.0693
_refine_ls_R_factor_gt 0.0573
_refine_ls_shift/su_max 0.002
_refine_ls_shift/su_mean 0.000
_refine_ls_structure_factor_coef Fsqd
_refine_ls_weighting_details 'calc w=1/[\s^2^(Fo^2^)+(0.0173P)^2^+32.3797P] where P=(Fo^2^+2Fc^2^)/3'
_refine_ls_weighting_scheme calc
_refine_ls_wR_factor_gt 0.1169
_refine_ls_wR_factor_ref 0.1253
_reflns_number_gt 7400
_reflns_number_total 8448
_reflns_threshold_expression >2sigma(I)
_cod_data_source_file ic0613255sup2.cif
_cod_data_source_block 1
_cod_original_cell_volume 2294.59(4)
_cod_original_sg_symbol_H-M P-1
_cod_database_code 4333043

loop_
_symmetry_equiv_pos_as_xyz
'x, y, z'
'-x, -y, -z'

loop_
_atom_site_label
_atom_site_type_symbol
_atom_site_fract_x
_atom_site_fract_y
_atom_site_fract_z
_atom_site_U_iso_or_equiv
_atom_site_adp_type
_atom_site_occupancy
_atom_site_symmetry_multiplicity
_atom_site_calc_flag
_atom_site_refinement_flags
_atom_site_disorder_assembly
_atom_site_disorder_group
Nd1 Nd 0.85255(3) 0.41038(3) 0.48318(3) 0.01767(11) Uani 1 1 d . . .
Nd2 Nd 0.77642(4) 0.29995(3) 0.08950(3) 0.02388(12) Uani 1 1 d . . .
P1 P 0.98926(17) 0.67447(15) 0.68204(15) 0.0197(4) Uani 1 1 d . . .
P2 P 0.80990(17) 0.51201(15) 0.33307(14) 0.0195(4) Uani 1 1 d . . .
S1 S 0.6639(3) 0.8827(2) 0.7711(3) 0.0779(12) Uani 1 1 d D . .
S2 S 0.6729(2) 0.80256(17) 0.20437(17) 0.0306(5) Uani 1 1 d . . .
N1 N 0.8486(6) 0.2668(5) 0.5473(5) 0.0303(15) Uani 1 1 d . . .
N2 N 0.6986(6) 0.3882(5) 0.5629(5) 0.0299(15) Uani 1 1 d . . .
N3 N 0.7604(7) 0.4116(6) -0.0128(5) 0.0345(17) Uani 1 1 d . . .
N4 N 0.9258(7) 0.3044(6) -0.0005(5) 0.0356(17) Uani 1 1 d . . .
C1 C 0.9403(7) 0.7912(6) 0.7122(5) 0.0204(15) Uani 1 1 d . A .
C2 C 0.8318(7) 0.7907(6) 0.7243(6) 0.0257(17) Uani 1 1 d . . .
H2A H 0.7802 0.7282 0.7111 0.031 Uiso 1 1 calc R A .
C3 C 0.8009(7) 0.8839(7) 0.7563(7) 0.0323(19) Uani 1 1 d . A .
C4 C 0.8768(8) 0.9767(6) 0.7770(7) 0.034(2) Uani 1 1 d . . .
H4A H 0.8557 1.0385 0.7993 0.040 Uiso 1 1 calc R A .
C5 C 0.9836(8) 0.9793(7) 0.7651(8) 0.040(2) Uani 1 1 d . A .
H5A H 1.0347 1.0422 0.7788 0.048 Uiso 1 1 calc R . .
C6 C 1.0144(7) 0.8860(6) 0.7322(6) 0.0289(18) Uani 1 1 d . . .
H6A H 1.0862 0.8874 0.7234 0.035 Uiso 1 1 calc R A .
C7 C 0.7788(7) 0.6365(6) 0.3568(6) 0.0230(16) Uani 1 1 d . . .
C8 C 0.7919(8) 0.7036(7) 0.4547(6) 0.0301(18) Uani 1 1 d . . .
H8A H 0.8140 0.6833 0.5061 0.036 Uiso 1 1 calc R . .
C9 C 0.7720(9) 0.8001(7) 0.4754(6) 0.041(2) Uani 1 1 d . . .
H9A H 0.7813 0.8443 0.5412 0.049 Uiso 1 1 calc R . .
C10 C 0.7387(8) 0.8326(7) 0.4009(7) 0.035(2) Uani 1 1 d . . .
H10A H 0.7260 0.8980 0.4158 0.042 Uiso 1 1 calc R . .
C11 C 0.7246(7) 0.7650(6) 0.3025(6) 0.0244(16) Uani 1 1 d . . .
C12 C 0.7451(7) 0.6674(6) 0.2800(6) 0.0225(16) Uani 1 1 d . . .
H12A H 0.7364 0.6234 0.2144 0.027 Uiso 1 1 calc R . .
C13 C 0.8369(12) 0.1093(8) 0.6074(9) 0.061(3) Uani 1 1 d . . .
H13A H 0.8337 0.0567 0.6280 0.073 Uiso 1 1 calc R . .
C14 C 0.7573(9) 0.1672(8) 0.6150(8) 0.044(2) Uani 1 1 d . . .
C15 C 0.6658(12) 0.1517(11) 0.6529(10) 0.069(4) Uani 1 1 d . . .
H15A H 0.6582 0.0989 0.6729 0.083 Uiso 1 1 calc R . .
C16 C 0.5919(11) 0.2110(10) 0.6601(9) 0.063(3) Uani 1 1 d . . .
H16A H 0.5355 0.1998 0.6865 0.075 Uiso 1 1 calc R . .
C17 C 0.5978(9) 0.2908(8) 0.6282(8) 0.043(2) Uani 1 1 d . . .
C18 C 0.5252(9) 0.3582(10) 0.6367(8) 0.058(3) Uani 1 1 d . . .
H18A H 0.4680 0.3499 0.6632 0.069 Uiso 1 1 calc R . .
C19 C 0.5365(9) 0.4346(10) 0.6074(9) 0.056(3) Uani 1 1 d . . .
H19A H 0.4858 0.4768 0.6109 0.067 Uiso 1 1 calc R . .
C20 C 0.6255(8) 0.4489(8) 0.5719(8) 0.041(2) Uani 1 1 d . . .
H20A H 0.6348 0.5029 0.5536 0.049 Uiso 1 1 calc R . .
C21 C 0.6837(8) 0.3101(7) 0.5904(6) 0.0299(18) Uani 1 1 d . . .
C22 C 0.7650(8) 0.2466(6) 0.5838(6) 0.0318(19) Uani 1 1 d . . .
C23 C 0.9222(9) 0.2081(7) 0.5400(8) 0.044(2) Uani 1 1 d . . .
H23A H 0.9783 0.2204 0.5136 0.053 Uiso 1 1 calc R . .
C24 C 0.9193(12) 0.1279(9) 0.5706(10) 0.064(3) Uani 1 1 d . . .
H24A H 0.9730 0.0887 0.5655 0.077 Uiso 1 1 calc R . .
C25 C 0.7315(13) 0.5154(10) -0.1334(9) 0.071(4) Uani 1 1 d . . .
H25A H 0.7212 0.5497 -0.1740 0.086 Uiso 1 1 calc R . .
C26 C 0.8177(11) 0.4613(8) -0.1288(7) 0.052(3) Uani 1 1 d . . .
C27 C 0.8952(14) 0.4580(11) -0.1822(8) 0.073(4) Uani 1 1 d . . .
H27A H 0.8900 0.4940 -0.2210 0.088 Uiso 1 1 calc R . .
C28 C 0.9739(13) 0.4045(11) -0.1772(8) 0.071(4) Uani 1 1 d . . .
H28A H 1.0221 0.4031 -0.2134 0.085 Uiso 1 1 calc R . .
C29 C 0.9870(10) 0.3482(9) -0.1170(8) 0.057(3) Uani 1 1 d . . .
C30 C 1.0679(11) 0.2920(10) -0.1100(9) 0.067(4) Uani 1 1 d . . .
H30A H 1.1136 0.2852 -0.1488 0.081 Uiso 1 1 calc R . .
C31 C 1.0817(10) 0.2467(10) -0.0477(10) 0.064(4) Uani 1 1 d . . .
H31A H 1.1389 0.2113 -0.0408 0.077 Uiso 1 1 calc R . .
C32 C 1.0076(9) 0.2539(8) 0.0072(8) 0.046(2) Uani 1 1 d . . .
H32A H 1.0166 0.2223 0.0501 0.055 Uiso 1 1 calc R . .
C33 C 0.9152(9) 0.3515(7) -0.0622(7) 0.038(2) Uani 1 1 d . . .
C34 C 0.8277(9) 0.4085(7) -0.0683(6) 0.040(2) Uani 1 1 d . . .
C35 C 0.6817(10) 0.4657(8) -0.0182(8) 0.050(3) Uani 1 1 d . . .
H35A H 0.6360 0.4693 0.0203 0.061 Uiso 1 1 calc R . .
C36 C 0.6640(12) 0.5179(9) -0.0794(9) 0.065(3) Uani 1 1 d . . .
H36A H 0.6065 0.5535 -0.0823 0.078 Uiso 1 1 calc R . .
O1W O 0.6709(5) 0.2456(4) 0.3552(4) 0.0302(13) Uani 1 1 d . . .
O2W O 0.8167(6) 0.1179(5) 0.0399(5) 0.0467(17) Uani 1 1 d . . .
O3W O 0.6503(6) 0.1718(6) -0.0948(5) 0.0508(19) Uani 1 1 d . . .
O4W O 0.5642(6) 0.3073(6) 0.0482(5) 0.0489(18) Uani 1 1 d . . .
O5W O 0.6902(7) 0.2081(6) 0.1676(5) 0.0506(18) Uani 1 1 d . . .
O6W O 0.504(2) 0.043(2) 0.069(2) 0.125(9) Uani 0.50 1 d P . .
O7W O 0.6818(16) -0.0303(15) 0.0831(15) 0.189(8) Uani 1 1 d . . .
O8W O 0.6373(19) 0.0558(17) 0.3462(16) 0.065(6) Uiso 0.50 1 d P . .
O8W' O 0.6107(17) 0.0585(14) 0.3637(14) 0.052(5) Uiso 0.50 1 d P . .
O9W O 0.4924(6) 0.3557(6) 0.2031(5) 0.0453(16) Uani 1 1 d . . .
O11 O 1.0816(5) 0.6911(4) 0.6377(4) 0.0241(11) Uani 1 1 d . . .
O12 O 0.8799(4) 0.5804(4) 0.6072(4) 0.0226(11) Uani 1 1 d . . .
O13 O 1.0448(5) 0.6733(4) 0.7838(4) 0.0276(12) Uani 1 1 d . . .
O21 O 0.7220(5) 0.4480(4) 0.3561(4) 0.0250(12) Uani 1 1 d . . .
O22 O 0.9364(4) 0.5346(4) 0.4121(4) 0.0228(11) Uani 1 1 d . . .
O23 O 0.7950(5) 0.4607(4) 0.2231(4) 0.0271(12) Uani 1 1 d . . .
O31 O 0.6303(12) 0.9702(10) 0.7594(11) 0.041(3) Uiso 0.50 1 d PD A 1
O31' O 0.6577(16) 0.9746(13) 0.8260(14) 0.072(5) Uiso 0.50 1 d PD A 2
O32 O 0.7020(17) 0.9058(15) 0.8845(13) 0.186(7) Uiso 1 1 d D A .
O33 O 0.5819(7) 0.7832(6) 0.7108(6) 0.0573(19) Uiso 1 1 d D A .
O41 O 0.7683(8) 0.8869(9) 0.2256(9) 0.106(4) Uani 1 1 d . . .
O42 O 0.6434(10) 0.7125(7) 0.1096(6) 0.082(3) Uani 1 1 d . . .
O43 O 0.5706(7) 0.8366(8) 0.2124(6) 0.068(3) Uani 1 1 d . . .

loop_
_atom_site_aniso_label
_atom_site_aniso_U_11
_atom_site_aniso_U_22
_atom_site_aniso_U_33
_atom_site_aniso_U_23
_atom_site_aniso_U_13
_atom_site_aniso_U_12
Nd1 0.0174(2) 0.0182(2) 0.0206(2) 0.01007(16) 0.00968(16) 0.00615(15)
Nd2 0.0253(2) 0.0267(2) 0.0194(2) 0.00939(18) 0.00858(18) 0.01116(18)
P1 0.0195(9) 0.0196(9) 0.0220(10) 0.0092(8) 0.0097(8) 0.0092(8)
P2 0.0209(10) 0.0210(9) 0.0186(9) 0.0098(8) 0.0081(8) 0.0100(8)
S1 0.0425(16) 0.0403(15) 0.128(3) 0.0016(17) 0.0532(19) 0.0118(13)
S2 0.0342(11) 0.0385(12) 0.0340(11) 0.0255(10) 0.0164(9) 0.0205(9)
N1 0.030(4) 0.027(4) 0.034(4) 0.018(3) 0.010(3) 0.007(3)
N2 0.027(4) 0.033(4) 0.034(4) 0.014(3) 0.020(3) 0.011(3)
N3 0.044(4) 0.031(4) 0.027(4) 0.014(3) 0.010(3) 0.012(3)
N4 0.035(4) 0.038(4) 0.028(4) 0.007(3) 0.015(3) 0.014(3)
C1 0.025(4) 0.022(4) 0.016(4) 0.007(3) 0.010(3) 0.010(3)
C2 0.021(4) 0.019(4) 0.036(5) 0.012(3) 0.012(3) 0.004(3)
C3 0.024(4) 0.034(5) 0.038(5) 0.011(4) 0.015(4) 0.012(4)
C4 0.031(5) 0.021(4) 0.041(5) 0.007(4) 0.012(4) 0.010(3)
C5 0.039(5) 0.024(4) 0.059(6) 0.019(4) 0.022(5) 0.010(4)
C6 0.022(4) 0.029(4) 0.039(5) 0.017(4) 0.015(4) 0.009(3)
C7 0.022(4) 0.024(4) 0.022(4) 0.007(3) 0.010(3) 0.011(3)
C8 0.035(5) 0.033(4) 0.026(4) 0.014(4) 0.011(4) 0.019(4)
C9 0.057(6) 0.036(5) 0.020(4) 0.004(4) 0.008(4) 0.027(5)
C10 0.049(6) 0.026(4) 0.031(5) 0.011(4) 0.013(4) 0.022(4)
C11 0.026(4) 0.025(4) 0.032(4) 0.020(4) 0.012(3) 0.013(3)
C12 0.021(4) 0.029(4) 0.021(4) 0.014(3) 0.008(3) 0.009(3)
C13 0.077(8) 0.041(6) 0.066(8) 0.040(6) 0.013(7) 0.015(6)
C14 0.044(6) 0.037(5) 0.049(6) 0.028(5) 0.011(5) 0.002(4)
C15 0.082(9) 0.074(9) 0.076(9) 0.057(8) 0.041(8) 0.009(7)
C16 0.061(7) 0.086(9) 0.061(7) 0.049(7) 0.037(6) 0.004(7)
C17 0.034(5) 0.058(6) 0.046(6) 0.027(5) 0.024(4) 0.008(5)
C18 0.036(6) 0.094(9) 0.045(6) 0.025(6) 0.031(5) 0.011(6)
C19 0.040(6) 0.073(8) 0.060(7) 0.023(6) 0.034(6) 0.027(6)
C20 0.033(5) 0.044(5) 0.050(6) 0.019(5) 0.023(5) 0.013(4)
C21 0.033(5) 0.031(4) 0.030(4) 0.016(4) 0.019(4) 0.004(4)
C22 0.034(5) 0.026(4) 0.028(4) 0.016(4) 0.005(4) -0.003(4)
C23 0.036(5) 0.035(5) 0.061(7) 0.026(5) 0.012(5) 0.015(4)
C24 0.071(8) 0.042(6) 0.086(9) 0.038(6) 0.022(7) 0.028(6)
C25 0.100(11) 0.059(7) 0.036(6) 0.031(6) 0.000(7) 0.001(7)
C26 0.066(7) 0.046(6) 0.024(5) 0.012(4) 0.010(5) -0.010(5)
C27 0.095(11) 0.067(8) 0.022(5) 0.018(6) 0.006(6) -0.029(8)
C28 0.078(9) 0.074(9) 0.027(6) 0.007(6) 0.024(6) -0.027(7)
C29 0.055(7) 0.051(6) 0.033(6) -0.006(5) 0.025(5) -0.014(5)
C30 0.054(7) 0.061(8) 0.052(7) -0.008(6) 0.035(6) -0.011(6)
C31 0.039(6) 0.062(7) 0.072(8) 0.004(7) 0.033(6) 0.013(5)
C32 0.037(5) 0.042(5) 0.057(6) 0.015(5) 0.025(5) 0.013(4)
C33 0.046(5) 0.028(5) 0.027(5) 0.000(4) 0.019(4) 0.004(4)
C34 0.058(6) 0.030(5) 0.016(4) 0.006(4) 0.007(4) 0.002(4)
C35 0.059(7) 0.046(6) 0.041(6) 0.022(5) 0.009(5) 0.018(5)
C36 0.079(9) 0.048(7) 0.057(7) 0.028(6) 0.005(7) 0.022(6)
O1W 0.026(3) 0.029(3) 0.035(3) 0.015(3) 0.012(3) 0.006(2)
O2W 0.060(5) 0.035(4) 0.036(4) 0.012(3) 0.011(3) 0.019(3)
O3W 0.046(4) 0.053(4) 0.031(4) 0.003(3) 0.003(3) 0.024(3)
O4W 0.032(4) 0.078(5) 0.034(4) 0.021(4) 0.012(3) 0.027(4)
O5W 0.060(5) 0.055(4) 0.046(4) 0.029(4) 0.026(4) 0.013(4)
O6W 0.087(16) 0.13(2) 0.14(2) 0.048(17) 0.048(16) -0.020(15)
O7W 0.197(17) 0.219(18) 0.231(19) 0.195(17) 0.070(15) 0.055(14)
O9W 0.038(4) 0.060(4) 0.042(4) 0.024(3) 0.019(3) 0.019(3)
O11 0.028(3) 0.021(3) 0.029(3) 0.010(2) 0.020(2) 0.009(2)
O12 0.020(3) 0.019(3) 0.026(3) 0.007(2) 0.008(2) 0.008(2)
O13 0.032(3) 0.030(3) 0.026(3) 0.014(2) 0.014(2) 0.017(3)
O21 0.020(3) 0.023(3) 0.030(3) 0.014(2) 0.006(2) 0.004(2)
O22 0.019(3) 0.024(3) 0.025(3) 0.010(2) 0.009(2) 0.011(2)
O23 0.036(3) 0.029(3) 0.018(3) 0.011(2) 0.009(2) 0.016(3)
O41 0.066(6) 0.124(9) 0.135(9) 0.110(8) 0.004(6) -0.019(6)
O42 0.147(9) 0.089(6) 0.035(4) 0.035(4) 0.036(5) 0.087(7)
O43 0.066(5) 0.128(8) 0.066(5) 0.071(6) 0.040(4) 0.074(5)

loop_
_atom_type_symbol
_atom_type_description
_atom_type_scat_dispersion_real
_atom_type_scat_dispersion_imag
_atom_type_scat_source
C C 0.0033 0.0016 'International Tables Vol C Tables 4.2.6.8 and 6.1.1.4'
H H 0.0000 0.0000 'International Tables Vol C Tables 4.2.6.8 and 6.1.1.4'
N N 0.0061 0.0033 'International Tables Vol C Tables 4.2.6.8 and 6.1.1.4'
O O 0.0106 0.0060 'International Tables Vol C Tables 4.2.6.8 and 6.1.1.4'
P P 0.1023 0.0942 'International Tables Vol C Tables 4.2.6.8 and 6.1.1.4'
S S 0.1246 0.1234 'International Tables Vol C Tables 4.2.6.8 and 6.1.1.4'
Nd Nd -0.1943 3.0179 'International Tables Vol C Tables 4.2.6.8 and 6.1.1.4'

loop_
_geom_angle_atom_site_label_1
_geom_angle_atom_site_label_2
_geom_angle_atom_site_label_3
_geom_angle
_geom_angle_site_symmetry_1
_geom_angle_site_symmetry_3
O11 Nd1 O12 145.99(18) 2_766 .
O11 Nd1 O22 80.55(18) 2_766 2_766
O12 Nd1 O22 78.31(17) . 2_766
O11 Nd1 O21 89.52(19) 2_766 .
O12 Nd1 O21 88.35(18) . .
O22 Nd1 O21 137.47(18) 2_766 .
O11 Nd1 O1W 74.82(18) 2_766 .
O12 Nd1 O1W 135.33(18) . .
O22 Nd1 O1W 142.61(17) 2_766 .
O21 Nd1 O1W 70.53(17) . .
O11 Nd1 N2 140.2(2) 2_766 .
O12 Nd1 N2 73.8(2) . .
O22 Nd1 N2 118.8(2) 2_766 .
O21 Nd1 N2 95.0(2) . .
O1W Nd1 N2 69.6(2) . .
O11 Nd1 N1 88.6(2) 2_766 .
O12 Nd1 N1 114.4(2) . .
O22 Nd1 N1 82.2(2) 2_766 .
O21 Nd1 N1 139.2(2) . .
O1W Nd1 N1 69.6(2) . .
N2 Nd1 N1 62.8(2) . .
O11 Nd1 O22 73.07(16) 2_766 .
O12 Nd1 O22 77.33(17) . .
O22 Nd1 O22 80.35(18) 2_766 .
O21 Nd1 O22 57.27(16) . .
O1W Nd1 O22 117.54(17) . .
N2 Nd1 O22 140.31(19) . .
N1 Nd1 O22 156.45(19) . .
O11 Nd1 P2 77.99(13) 2_766 .
O12 Nd1 P2 84.40(13) . .
O22 Nd1 P2 109.63(13) 2_766 .
O21 Nd1 P2 28.18(13) . .
O1W Nd1 P2 92.38(13) . .
N2 Nd1 P2 120.16(16) . .
N1 Nd1 P2 160.01(16) . .
O22 Nd1 P2 29.29(11) . .
O11 Nd1 Nd1 72.42(13) 2_766 2_766
O12 Nd1 Nd1 73.95(13) . 2_766
O22 Nd1 Nd1 42.77(13) 2_766 2_766
O21 Nd1 Nd1 94.78(12) . 2_766
O1W Nd1 Nd1 144.10(13) . 2_766
N2 Nd1 Nd1 145.91(16) . 2_766
N1 Nd1 Nd1 123.20(15) . 2_766
O22 Nd1 Nd1 37.58(11) . 2_766
P2 Nd1 Nd1 66.86(4) . 2_766
O13 Nd2 O23 78.25(18) 2_766 .
O13 Nd2 O5W 83.1(2) 2_766 .
O23 Nd2 O5W 88.4(2) . .
O13 Nd2 O4W 145.7(2) 2_766 .
O23 Nd2 O4W 76.3(2) . .
O5W Nd2 O4W 73.5(2) . .
O13 Nd2 O3W 138.4(2) 2_766 .
O23 Nd2 O3W 143.2(2) . .
O5W Nd2 O3W 98.5(3) . .
O4W Nd2 O3W 71.2(2) . .
O13 Nd2 O2W 73.7(2) 2_766 .
O23 Nd2 O2W 146.48(19) . .
O5W Nd2 O2W 70.6(2) . .
O4W Nd2 O2W 119.4(2) . .
O3W Nd2 O2W 68.0(2) . .
O13 Nd2 N4 78.9(2) 2_766 .
O23 Nd2 N4 117.1(2) . .
O5W Nd2 N4 144.5(2) . .
O4W Nd2 N4 133.7(2) . .
O3W Nd2 N4 76.2(2) . .
O2W Nd2 N4 75.1(2) . .
O13 Nd2 N3 121.8(2) 2_766 .
O23 Nd2 N3 82.8(2) . .
O5W Nd2 N3 150.8(2) . .
O4W Nd2 N3 77.3(2) . .
O3W Nd2 N3 73.6(2) . .
O2W Nd2 N3 127.8(2) . .
N4 Nd2 N3 62.2(2) . .
O12 P1 O13 112.4(3) . .
O12 P1 O11 113.0(3) . .
O13 P1 O11 112.6(3) . .
O12 P1 C1 107.9(3) . .
O13 P1 C1 104.6(3) . .
O11 P1 C1 105.6(3) . .
O23 P2 O21 113.5(3) . .
O23 P2 O22 115.1(3) . .
O21 P2 O22 105.9(3) . .
O23 P2 C7 106.5(3) . .
O21 P2 C7 107.6(3) . .
O22 P2 C7 108.1(3) . .
O23 P2 Nd1 126.8(2) . .
O21 P2 Nd1 48.3(2) . .
O22 P2 Nd1 58.0(2) . .
C7 P2 Nd1 126.3(3) . .
O31' S1 O33 134.4(9) . .
O31' S1 O31 40.4(9) . .
O33 S1 O31 118.5(7) . .
O31' S1 O32 68.9(10) . .
O33 S1 O32 108.3(8) . .
O31 S1 O32 109.2(9) . .
O31' S1 C3 114.8(9) . .
O33 S1 C3 110.4(5) . .
O31 S1 C3 107.3(6) . .
O32 S1 C3 101.7(8) . .
O41 S2 O42 112.8(7) . .
O41 S2 O43 111.0(7) . .
O42 S2 O43 112.8(6) . .
O41 S2 C11 106.2(5) . .
O42 S2 C11 107.4(4) . .
O43 S2 C11 106.2(4) . .
C23 N1 C22 118.2(8) . .
C23 N1 Nd1 121.6(6) . .
C22 N1 Nd1 120.1(5) . .
C20 N2 C21 117.6(7) . .
C20 N2 Nd1 121.2(6) . .
C21 N2 Nd1 121.0(5) . .
C35 N3 C34 117.6(8) . .
C35 N3 Nd2 122.3(7) . .
C34 N3 Nd2 120.0(6) . .
C32 N4 C33 118.2(8) . .
C32 N4 Nd2 120.7(7) . .
C33 N4 Nd2 120.9(6) . .
C6 C1 C2 118.1(7) . .
C6 C1 P1 120.6(6) . .
C2 C1 P1 121.1(6) . .
C3 C2 C1 120.1(7) . .
C4 C3 C2 120.5(8) . .
C4 C3 S1 119.7(6) . .
C2 C3 S1 119.8(7) . .
C3 C4 C5 120.6(8) . .
C4 C5 C6 119.0(8) . .
C1 C6 C5 121.6(8) . .
C8 C7 C12 119.6(7) . .
C8 C7 P2 118.9(6) . .
C12 C7 P2 121.5(6) . .
C9 C8 C7 120.1(8) . .
C10 C9 C8 121.5(8) . .
C9 C10 C11 118.5(7) . .
C12 C11 C10 121.0(7) . .
C12 C11 S2 120.1(6) . .
C10 C11 S2 118.8(6) . .
C11 C12 C7 119.4(7) . .
C24 C13 C14 120.8(10) . .
C13 C14 C22 118.2(10) . .
C13 C14 C15 124.3(10) . .
C22 C14 C15 117.5(10) . .
C16 C15 C14 121.9(10) . .
C15 C16 C17 121.3(10) . .
C21 C17 C18 115.7(9) . .
C21 C17 C16 120.1(10) . .
C18 C17 C16 124.1(10) . .
C19 C18 C17 121.6(9) . .
C18 C19 C20 118.6(10) . .
N2 C20 C19 122.9(10) . .
N2 C21 C17 123.5(8) . .
N2 C21 C22 117.7(7) . .
C17 C21 C22 118.7(8) . .
N1 C22 C14 121.5(9) . .
N1 C22 C21 118.0(7) . .
C14 C22 C21 120.5(8) . .
N1 C23 C24 122.9(10) . .
C13 C24 C23 118.4(11) . .
C36 C25 C26 120.2(10) . .
C25 C26 C34 117.7(11) . .
C25 C26 C27 123.1(12) . .
C34 C26 C27 119.2(12) . .
C28 C27 C26 121.2(12) . .
C27 C28 C29 121.8(11) . .
C30 C29 C33 118.0(12) . .
C30 C29 C28 123.3(11) . .
C33 C29 C28 118.7(12) . .
C31 C30 C29 120.7(11) . .
C30 C31 C32 118.8(12) . .
N4 C32 C31 122.0(11) . .
N4 C33 C29 122.2(10) . .
N4 C33 C34 117.9(8) . .
C29 C33 C34 119.9(10) . .
N3 C34 C26 122.4(10) . .
N3 C34 C33 118.4(8) . .
C26 C34 C33 119.1(10) . .
N3 C35 C36 123.3(11) . .
C25 C36 C35 118.9(12) . .
P1 O11 Nd1 138.4(3) . 2_766
P1 O12 Nd1 133.4(3) . .
P1 O13 Nd2 144.3(3) . 2_766
P2 O21 Nd1 103.5(3) . .
P2 O22 Nd1 167.6(3) . 2_766
P2 O22 Nd1 92.7(2) . .
Nd1 O22 Nd1 99.65(18) 2_766 .
P2 O23 Nd2 143.1(3) . .
S1 O31' O32 63.0(10) . .
S1 O32 O31' 48.1(8) . .

loop_
_geom_bond_atom_site_label_1
_geom_bond_atom_site_label_2
_geom_bond_distance
_geom_bond_site_symmetry_2
Nd1 O11 2.340(5) 2_766
Nd1 O12 2.357(5) .
Nd1 O22 2.403(5) 2_766
Nd1 O21 2.422(5) .
Nd1 O1W 2.577(6) .
Nd1 N2 2.600(7) .
Nd1 N1 2.620(7) .
Nd1 O22 2.676(5) .
Nd1 P2 3.1522(19) .
Nd1 Nd1 3.8853(8) 2_766
Nd2 O13 2.306(5) 2_766
Nd2 O23 2.361(5) .
Nd2 O5W 2.441(7) .
Nd2 O4W 2.509(6) .
Nd2 O3W 2.519(6) .
Nd2 O2W 2.606(6) .
Nd2 N4 2.630(7) .
Nd2 N3 2.647(7) .
P1 O12 1.510(5) .
P1 O13 1.522(6) .
P1 O11 1.529(5) .
P1 C1 1.809(7) .
P2 O23 1.511(5) .
P2 O21 1.531(5) .
P2 O22 1.544(5) .
P2 C7 1.812(8) .
S1 O31' 1.300(16) .
S1 O33 1.382(8) .
S1 O31 1.442(12) .
S1 O32 1.554(16) .
S1 C3 1.763(8) .
S2 O41 1.412(8) .
S2 O42 1.430(8) .
S2 O43 1.435(7) .
S2 C11 1.774(8) .
N1 C23 1.325(11) .
N1 C22 1.362(11) .
N2 C20 1.342(11) .
N2 C21 1.357(10) .
N3 C35 1.330(12) .
N3 C34 1.358(12) .
N4 C32 1.325(12) .
N4 C33 1.358(12) .
C1 C6 1.389(11) .
C1 C2 1.400(10) .
C2 C3 1.396(11) .
C3 C4 1.372(12) .
C4 C5 1.376(12) .
C5 C6 1.397(12) .
C7 C8 1.392(11) .
C7 C12 1.395(10) .
C8 C9 1.381(12) .
C9 C10 1.380(12) .
C10 C11 1.397(11) .
C11 C12 1.395(10) .
C13 C24 1.347(17) .
C13 C14 1.377(16) .
C14 C22 1.407(12) .
C14 C15 1.446(16) .
C15 C16 1.333(18) .
C16 C17 1.417(15) .
C17 C21 1.398(11) .
C17 C18 1.408(15) .
C18 C19 1.348(17) .
C19 C20 1.388(13) .
C21 C22 1.449(12) .
C23 C24 1.409(14) .
C25 C36 1.343(19) .
C25 C26 1.403(18) .
C26 C34 1.407(13) .
C26 C27 1.435(18) .
C27 C28 1.32(2) .
C28 C29 1.444(18) .
C29 C30 1.375(18) .
C29 C33 1.393(13) .
C30 C31 1.344(19) .
C31 C32 1.413(14) .
C33 C34 1.446(14) .
C35 C36 1.408(15) .
O11 Nd1 2.340(5) 2_766
O13 Nd2 2.306(5) 2_766
O22 Nd1 2.403(5) 2_766
O31' O32 1.63(2) .
